data_4502758
loop_
_publ_author_name
'Kennedy, Stuart'
'Beavers, Christine M.'
'Teat, Simon J.'
'Dalgarno, Scott J.'

_publ_section_title
;
 Pyridine Directed Assembly of Tetra-O-Alkylp-Carboxylatocalix[4]arenes
;
_journal_issue 2
_journal_name_full 'Crystal Growth &amp; Design'
_journal_page_first 679
_journal_paper_doi 10.1021/cg2008864
_journal_volume 12
_journal_year 2012
_chemical_formula_sum 'C72 H74 N6 O12'
_chemical_formula_weight 1215.37
_chemical_name_common FINISHNK734PIC
_chemical_name_systematic
;
 ?
;
_space_group_IT_number 2
_symmetry_cell_setting triclinic
_symmetry_space_group_name_Hall '-P 1'
_symmetry_space_group_name_H-M 'P -1'
_atom_sites_solution_hydrogens geom
_atom_sites_solution_primary direct
_atom_sites_solution_secondary difmap
_audit_creation_method SHELXL-97
_cell_angle_alpha 75.932(3)
_cell_angle_beta 67.906(2)
_cell_angle_gamma 82.713(3)
_cell_formula_units_Z 2
_cell_length_a 14.0676(8)
_cell_length_b 15.4153(9)
_cell_length_c 16.5488(10)
_cell_measurement_temperature 100(2)
_cell_volume 3223.0(3)
_computing_cell_refinement 'SAINT (Bruker, 1998)'
_computing_data_collection 'Apex II'
_computing_data_reduction 'SAINT (Bruker, 1998)'
_computing_molecular_graphics 'XSeed (Barbour, 2001)'
_computing_publication_material 'local program'
_computing_structure_refinement 'SHELXL-97 (Sheldrick, 1997)'
_computing_structure_solution 'SHELXS-97 (Sheldrick, 1990)'
_diffrn_ambient_temperature 100(2)
_diffrn_measured_fraction_theta_full 0.989
_diffrn_measured_fraction_theta_max 0.989
_diffrn_measurement_device_type 'Bruker X8 Apex II CCD Diffractometer'
_diffrn_measurement_method '\f and \w scans'
_diffrn_radiation_monochromator graphite
_diffrn_radiation_source 'fine-focus sealed tube'
_diffrn_radiation_type MoK\a
_diffrn_radiation_wavelength 0.71073
_diffrn_reflns_av_R_equivalents 0.0319
_diffrn_reflns_av_sigmaI/netI 0.0346
_diffrn_reflns_limit_h_max 14
_diffrn_reflns_limit_h_min -15
_diffrn_reflns_limit_k_max 16
_diffrn_reflns_limit_k_min -16
_diffrn_reflns_limit_l_max 17
_diffrn_reflns_limit_l_min -17
_diffrn_reflns_number 33184
_diffrn_reflns_theta_full 22.72
_diffrn_reflns_theta_max 22.72
_diffrn_reflns_theta_min 2.36
_exptl_absorpt_coefficient_mu 0.086
_exptl_absorpt_correction_T_max 0.9831
_exptl_absorpt_correction_T_min 0.9747
_exptl_absorpt_correction_type multi-scan
_exptl_absorpt_process_details Bruker-SADABS
_exptl_crystal_density_diffrn 1.252
_exptl_crystal_density_method 'not measured'
_exptl_crystal_F_000 1288
_exptl_crystal_size_max 0.30
_exptl_crystal_size_mid 0.20
_exptl_crystal_size_min 0.20
_refine_diff_density_max 0.222
_refine_diff_density_min -0.183
_refine_diff_density_rms 0.040
_refine_ls_extinction_method none
_refine_ls_goodness_of_fit_ref 1.017
_refine_ls_hydrogen_treatment constr
_refine_ls_matrix_type full
_refine_ls_number_parameters 821
_refine_ls_number_reflns 8573
_refine_ls_number_restraints 0
_refine_ls_restrained_S_all 1.017
_refine_ls_R_factor_all 0.0542
_refine_ls_R_factor_gt 0.0360
_refine_ls_shift/su_max 0.185
_refine_ls_shift/su_mean 0.002
_refine_ls_structure_factor_coef Fsqd
_refine_ls_weighting_details 'calc w=1/[\s^2^(Fo^2^)+(0.0426P)^2^+0.0000P] where P=(Fo^2^+2Fc^2^)/3'
_refine_ls_weighting_scheme calc
_refine_ls_wR_factor_gt 0.0839
_refine_ls_wR_factor_ref 0.0930
_reflns_number_gt 6698
_reflns_number_total 8573
_reflns_threshold_expression >2sigma(I)
_cod_data_source_file cg2008864_si_002.cif
_cod_data_source_block 54Pic
_cod_original_sg_symbol_H-M P-1
_cod_database_code 4502758

loop_
_symmetry_equiv_pos_as_xyz
'x, y, z'
'-x, -y, -z'

loop_
_atom_site_label
_atom_site_type_symbol
_atom_site_fract_x
_atom_site_fract_y
_atom_site_fract_z
_atom_site_U_iso_or_equiv
_atom_site_adp_type
_atom_site_occupancy
_atom_site_symmetry_multiplicity
_atom_site_calc_flag
_atom_site_refinement_flags
O1 O 0.99285(9) 0.95244(8) 0.39994(8) 0.0198(3) Uani 1 1 d .
C1 C 0.93288(13) 0.82549(12) 0.37484(12) 0.0160(4) Uani 1 1 d .
O2 O 0.98436(9) 1.06533(8) 0.11169(8) 0.0212(3) Uani 1 1 d .
C2 C 0.94513(13) 0.76936(12) 0.31757(12) 0.0180(4) Uani 1 1 d .
H2 H 0.9062 0.7171 0.3389 0.022 Uiso 1 1 calc R
O3 O 0.69833(9) 1.14231(8) 0.31582(8) 0.0197(3) Uani 1 1 d .
C3 C 1.01326(13) 0.78761(12) 0.22937(12) 0.0179(4) Uani 1 1 d .
O4 O 0.76305(9) 0.97186(8) 0.40031(8) 0.0185(3) Uani 1 1 d .
C4 C 1.06504(14) 0.86746(12) 0.19691(13) 0.0190(5) Uani 1 1 d .
H4 H 1.1072 0.8827 0.1356 0.023 Uiso 1 1 calc R
O5 O 0.98518(10) 0.64759(8) 0.21045(8) 0.0253(3) Uani 1 1 d .
H5O H 0.9995 0.6142 0.1739 0.030 Uiso 1 1 calc R
C5 C 1.05618(13) 0.92503(12) 0.25223(12) 0.0173(4) Uani 1 1 d .
O6 O 1.09071(11) 0.73850(9) 0.09236(9) 0.0316(4) Uani 1 1 d .
C6 C 0.99372(13) 0.90046(12) 0.34223(12) 0.0167(4) Uani 1 1 d .
O7 O 1.01921(11) 1.26980(9) 0.39026(9) 0.0311(4) Uani 1 1 d .
C7 C 1.11097(14) 1.01228(12) 0.21701(13) 0.0194(4) Uani 1 1 d .
H7A H 1.1554 1.0158 0.1537 0.023 Uiso 1 1 calc R
H7B H 1.1558 1.0129 0.2508 0.023 Uiso 1 1 calc R
O8 O 0.87582(10) 1.33457(9) 0.37022(9) 0.0303(4) Uani 1 1 d .
H8O H 0.8776 1.3645 0.4058 0.036 Uiso 1 1 calc R
C8 C 1.03787(13) 1.09402(12) 0.22398(12) 0.0169(4) Uani 1 1 d .
O9 O 0.70517(10) 1.01301(9) -0.02170(9) 0.0281(3) Uani 1 1 d .
C9 C 1.02827(14) 1.14665(12) 0.28389(12) 0.0187(5) Uani 1 1 d .
H9 H 1.0700 1.1324 0.3194 0.022 Uiso 1 1 calc R
O10 O 0.61652(11) 0.90470(9) 0.08765(9) 0.0311(4) Uani 1 1 d .
H10O H 0.6140 0.8868 0.0445 0.037 Uiso 1 1 calc R
C10 C 0.95896(14) 1.21990(12) 0.29327(12) 0.0178(5) Uani 1 1 d .
O11 O 0.56134(10) 0.59750(9) 0.56571(9) 0.0313(4) Uani 1 1 d .
H11O H 0.5217 0.5548 0.5840 0.038 Uiso 1 1 calc R
C11 C 0.89519(14) 1.23791(12) 0.24412(12) 0.0174(4) Uani 1 1 d .
H11 H 0.8459 1.2863 0.2520 0.021 Uiso 1 1 calc R
O12 O 0.44314(10) 0.66610(9) 0.50958(9) 0.0255(3) Uani 1 1 d .
C12 C 0.90153(13) 1.18700(12) 0.18373(12) 0.0165(4) Uani 1 1 d .
C13 C 0.97564(14) 1.11676(12) 0.17240(12) 0.0177(5) Uani 1 1 d .
C14 C 0.82664(14) 1.20455(12) 0.13482(12) 0.0183(4) Uani 1 1 d .
H14A H 0.8658 1.2126 0.0699 0.022 Uiso 1 1 calc R
H14B H 0.7867 1.2610 0.1456 0.022 Uiso 1 1 calc R
C15 C 0.75287(13) 1.12952(12) 0.16362(12) 0.0161(4) Uani 1 1 d .
C16 C 0.74447(13) 1.08769(12) 0.10136(12) 0.0178(4) Uani 1 1 d .
H16 H 0.7839 1.1075 0.0399 0.021 Uiso 1 1 calc R
C17 C 0.67923(13) 1.01711(12) 0.12746(12) 0.0170(4) Uani 1 1 d .
C18 C 0.62314(13) 0.98665(12) 0.21819(12) 0.0175(4) Uani 1 1 d .
H18 H 0.5805 0.9371 0.2363 0.021 Uiso 1 1 calc R
C19 C 0.62866(13) 1.02754(12) 0.28198(12) 0.0153(4) Uani 1 1 d .
C20 C 0.69176(13) 1.10038(12) 0.25335(12) 0.0157(4) Uani 1 1 d .
C21 C 0.56732(13) 0.99348(12) 0.37983(12) 0.0174(4) Uani 1 1 d .
H21A H 0.4954 0.9869 0.3869 0.021 Uiso 1 1 calc R
H21B H 0.5672 1.0385 0.4136 0.021 Uiso 1 1 calc R
C22 C 0.60889(13) 0.90468(12) 0.41937(11) 0.0159(4) Uani 1 1 d .
C23 C 0.55320(14) 0.82760(12) 0.44723(12) 0.0174(4) Uani 1 1 d .
H23 H 0.4884 0.8310 0.4409 0.021 Uiso 1 1 calc R
C24 C 0.59032(13) 0.74566(12) 0.48412(12) 0.0168(4) Uani 1 1 d .
C25 C 0.68680(14) 0.74015(13) 0.49052(12) 0.0176(4) Uani 1 1 d .
H25 H 0.7132 0.6840 0.5141 0.021 Uiso 1 1 calc R
C26 C 0.74522(13) 0.81520(12) 0.46313(11) 0.0162(4) Uani 1 1 d .
C27 C 0.70457(13) 0.89722(12) 0.42922(12) 0.0163(4) Uani 1 1 d .
C28 C 0.85185(13) 0.80833(13) 0.46791(12) 0.0186(4) Uani 1 1 d .
H28A H 0.8565 0.8526 0.5006 0.022 Uiso 1 1 calc R
H28B H 0.8642 0.7479 0.5010 0.022 Uiso 1 1 calc R
C29 C 1.07102(15) 0.91960(15) 0.43789(14) 0.0297(5) Uani 1 1 d .
H29A H 1.0549 0.8593 0.4747 0.045 Uiso 1 1 calc R
H29B H 1.0733 0.9596 0.4749 0.045 Uiso 1 1 calc R
H29C H 1.1379 0.9176 0.3898 0.045 Uiso 1 1 calc R
C30 C 1.05379(15) 1.10029(14) 0.02312(13) 0.0274(5) Uani 1 1 d .
H30A H 1.0280 1.1595 0.0001 0.041 Uiso 1 1 calc R
H30B H 1.0589 1.0598 -0.0159 0.041 Uiso 1 1 calc R
H30C H 1.1217 1.1054 0.0248 0.041 Uiso 1 1 calc R
C31 C 0.63124(15) 1.21990(13) 0.32873(14) 0.0288(5) Uani 1 1 d .
H31A H 0.6399 1.2601 0.2708 0.043 Uiso 1 1 calc R
H31B H 0.6480 1.2511 0.3664 0.043 Uiso 1 1 calc R
H31C H 0.5599 1.2016 0.3578 0.043 Uiso 1 1 calc R
C32 C 0.74611(15) 1.02167(13) 0.46785(13) 0.0251(5) Uani 1 1 d .
H32A H 0.6755 1.0468 0.4856 0.038 Uiso 1 1 calc R
H32B H 0.7942 1.0703 0.4441 0.038 Uiso 1 1 calc R
H32C H 0.7570 0.9819 0.5199 0.038 Uiso 1 1 calc R
C33 C 1.03381(14) 0.72400(13) 0.16997(13) 0.0202(5) Uani 1 1 d .
C34 C 0.95528(15) 1.27623(13) 0.35612(13) 0.0205(5) Uani 1 1 d .
C35 C 0.66915(14) 0.97879(13) 0.05731(13) 0.0207(5) Uani 1 1 d .
C36 C 0.52435(15) 0.66635(13) 0.51941(12) 0.0192(5) Uani 1 1 d .
C37 C 0.74251(15) 0.76882(13) 0.23542(13) 0.0248(5) Uani 1 1 d .
H37A H 0.7320 0.8021 0.2818 0.037 Uiso 1 1 calc R
H37B H 0.7210 0.8068 0.1880 0.037 Uiso 1 1 calc R
H37C H 0.8154 0.7512 0.2104 0.037 Uiso 1 1 calc R
C38 C 0.68011(14) 0.68682(13) 0.27525(12) 0.0208(5) Uani 1 1 d .
C39 C 0.57882(15) 0.68993(13) 0.28087(13) 0.0253(5) Uani 1 1 d .
H39 H 0.5483 0.7441 0.2579 0.030 Uiso 1 1 calc R
C40 C 0.52299(16) 0.61383(14) 0.32007(14) 0.0292(5) Uani 1 1 d .
H40 H 0.4537 0.6174 0.3236 0.035 Uiso 1 1 calc R
N41 N 0.56052(13) 0.53544(11) 0.35331(11) 0.0269(4) Uani 1 1 d .
C42 C 0.65867(16) 0.53134(14) 0.34698(13) 0.0277(5) Uani 1 1 d .
H42 H 0.6874 0.4759 0.3693 0.033 Uiso 1 1 calc R
C43 C 0.71985(15) 0.60494(13) 0.30908(13) 0.0263(5) Uani 1 1 d .
H43 H 0.7890 0.5995 0.3062 0.032 Uiso 1 1 calc R
C44 C 0.3004(2) 0.74922(19) 0.17073(19) 0.0594(8) Uani 1 1 d .
H44A H 0.3640 0.7164 0.1428 0.089 Uiso 1 1 calc R
H44B H 0.2819 0.7928 0.1245 0.089 Uiso 1 1 calc R
H44C H 0.2451 0.7071 0.2040 0.089 Uiso 1 1 calc R
C45 C 0.31580(15) 0.79725(15) 0.23340(15) 0.0322(5) Uani 1 1 d .
C46 C 0.34776(15) 0.88410(15) 0.20621(15) 0.0345(6) Uani 1 1 d .
H46 H 0.3581 0.9162 0.1470 0.041 Uiso 1 1 calc R
C47 C 0.36463(15) 0.92406(15) 0.26519(17) 0.0360(6) Uani 1 1 d .
H47 H 0.3858 0.9841 0.2447 0.043 Uiso 1 1 calc R
N48 N 0.35327(13) 0.88432(13) 0.34904(14) 0.0384(5) Uani 1 1 d .
C49 C 0.32059(16) 0.80066(16) 0.37524(15) 0.0376(6) Uani 1 1 d .
H49 H 0.3109 0.7701 0.4348 0.045 Uiso 1 1 calc R
C50 C 0.30021(16) 0.75612(15) 0.32118(16) 0.0353(6) Uani 1 1 d .
H50 H 0.2755 0.6972 0.3442 0.042 Uiso 1 1 calc R
C51 C 0.62939(18) 0.78040(16) -0.29410(14) 0.0402(6) Uani 1 1 d .
H51A H 0.6130 0.8335 -0.3339 0.060 Uiso 1 1 calc R
H51B H 0.5811 0.7337 -0.2806 0.060 Uiso 1 1 calc R
H51C H 0.6995 0.7582 -0.3233 0.060 Uiso 1 1 calc R
C52 C 0.62095(15) 0.80463(13) -0.20900(13) 0.0249(5) Uani 1 1 d .
C53 C 0.70640(16) 0.80775(14) -0.18795(14) 0.0296(5) Uani 1 1 d .
H53 H 0.7726 0.7936 -0.2275 0.035 Uiso 1 1 calc R
C54 C 0.69594(16) 0.83127(14) -0.11018(15) 0.0319(5) Uani 1 1 d .
H54 H 0.7563 0.8341 -0.0982 0.038 Uiso 1 1 calc R
N55 N 0.60551(13) 0.85044(11) -0.05043(11) 0.0290(4) Uani 1 1 d .
C56 C 0.52227(16) 0.84760(13) -0.07062(14) 0.0264(5) Uani 1 1 d .
H56 H 0.4570 0.8616 -0.0296 0.032 Uiso 1 1 calc R
C57 C 0.52664(15) 0.82547(13) -0.14776(13) 0.0245(5) Uani 1 1 d .
H57 H 0.4654 0.8245 -0.1590 0.029 Uiso 1 1 calc R
C58 C 0.62018(19) 0.60324(15) -0.05270(17) 0.0483(7) Uani 1 1 d .
H58A H 0.6923 0.6165 -0.0878 0.073 Uiso 1 1 calc R
H58B H 0.5870 0.6513 -0.0209 0.073 Uiso 1 1 calc R
H58C H 0.5851 0.5989 -0.0927 0.073 Uiso 1 1 calc R
C59 C 0.61413(16) 0.51625(15) 0.01334(16) 0.0334(6) Uani 1 1 d .
C60 C 0.65087(16) 0.43594(15) -0.01425(16) 0.0351(6) Uani 1 1 d .
H60 H 0.6787 0.4354 -0.0761 0.042 Uiso 1 1 calc R
C61 C 0.64693(17) 0.35792(15) 0.04755(16) 0.0365(6) Uani 1 1 d .
H61 H 0.6730 0.3044 0.0266 0.044 Uiso 1 1 calc R
N62 N 0.60852(15) 0.35256(13) 0.13569(13) 0.0424(5) Uani 1 1 d .
C63 C 0.57266(19) 0.42973(17) 0.16217(17) 0.0434(6) Uani 1 1 d .
H63 H 0.5448 0.4282 0.2244 0.052 Uiso 1 1 calc R
C64 C 0.57376(17) 0.51121(16) 0.10451(17) 0.0407(6) Uani 1 1 d .
H64 H 0.5469 0.5637 0.1273 0.049 Uiso 1 1 calc R
C65 C 0.18756(18) 0.34156(15) -0.06048(15) 0.0389(6) Uani 1 1 d .
H65A H 0.1899 0.2817 -0.0235 0.058 Uiso 1 1 calc R
H65B H 0.2575 0.3590 -0.0993 0.058 Uiso 1 1 calc R
H65C H 0.1470 0.3411 -0.0972 0.058 Uiso 1 1 calc R
C66 C 0.13910(14) 0.40731(13) -0.00147(13) 0.0239(5) Uani 1 1 d .
C67 C 0.08485(15) 0.37929(14) 0.08893(13) 0.0251(5) Uani 1 1 d .
H67 H 0.0785 0.3173 0.1153 0.030 Uiso 1 1 calc R
C68 C 0.04005(15) 0.44217(13) 0.14036(14) 0.0248(5) Uani 1 1 d .
H68 H 0.0019 0.4217 0.2020 0.030 Uiso 1 1 calc R
N69 N 0.04764(12) 0.53041(11) 0.10787(11) 0.0228(4) Uani 1 1 d .
C70 C 0.10028(14) 0.55746(14) 0.02051(13) 0.0240(5) Uani 1 1 d .
H70 H 0.1064 0.6199 -0.0040 0.029 Uiso 1 1 calc R
C71 C 0.14595(14) 0.49883(14) -0.03539(13) 0.0246(5) Uani 1 1 d .
H71 H 0.1821 0.5211 -0.0971 0.030 Uiso 1 1 calc R
C72 C 0.82508(19) 1.53163(16) 0.72064(15) 0.0418(6) Uani 1 1 d .
H72A H 0.8667 1.5848 0.6976 0.063 Uiso 1 1 calc R
H72B H 0.8489 1.4886 0.7640 0.063 Uiso 1 1 calc R
H72C H 0.7529 1.5491 0.7497 0.063 Uiso 1 1 calc R
C73 C 0.83544(16) 1.48934(13) 0.64478(13) 0.0258(5) Uani 1 1 d .
C74 C 0.76445(16) 1.50819(13) 0.60295(13) 0.0270(5) Uani 1 1 d .
H74 H 0.7062 1.5466 0.6236 0.032 Uiso 1 1 calc R
C75 C 0.77833(16) 1.47115(14) 0.53119(14) 0.0283(5) Uani 1 1 d .
H75 H 0.7288 1.4853 0.5033 0.034 Uiso 1 1 calc R
N76 N 0.85813(13) 1.41621(11) 0.49890(11) 0.0275(4) Uani 1 1 d .
C77 C 0.92559(16) 1.39634(14) 0.54070(14) 0.0297(5) Uani 1 1 d .
H77 H 0.9818 1.3561 0.5201 0.036 Uiso 1 1 calc R
C78 C 0.91764(16) 1.43141(14) 0.61224(14) 0.0305(5) Uani 1 1 d .
H78 H 0.9681 1.4160 0.6391 0.037 Uiso 1 1 calc R

loop_
_atom_site_aniso_label
_atom_site_aniso_U_11
_atom_site_aniso_U_22
_atom_site_aniso_U_33
_atom_site_aniso_U_23
_atom_site_aniso_U_13
_atom_site_aniso_U_12
O1 0.0190(7) 0.0233(8) 0.0211(7) -0.0106(6) -0.0086(6) 0.0004(6)
C1 0.0142(10) 0.0187(11) 0.0163(10) -0.0043(9) -0.0072(8) 0.0021(8)
O2 0.0217(7) 0.0222(8) 0.0208(8) -0.0097(6) -0.0051(6) -0.0029(6)
C2 0.0155(10) 0.0171(11) 0.0218(11) -0.0024(9) -0.0080(9) -0.0010(8)
O3 0.0223(7) 0.0212(8) 0.0165(7) -0.0083(6) -0.0053(6) -0.0011(6)
C3 0.0176(10) 0.0201(11) 0.0180(11) -0.0058(9) -0.0083(9) 0.0013(9)
O4 0.0177(7) 0.0193(7) 0.0180(7) -0.0043(6) -0.0043(6) -0.0046(6)
C4 0.0162(10) 0.0230(11) 0.0156(11) -0.0032(9) -0.0044(8) 0.0017(9)
O5 0.0293(8) 0.0226(8) 0.0234(8) -0.0114(6) -0.0035(6) -0.0050(6)
C5 0.0131(10) 0.0198(11) 0.0204(11) -0.0060(9) -0.0074(9) 0.0025(8)
O6 0.0445(9) 0.0273(8) 0.0189(9) -0.0078(7) -0.0025(7) -0.0086(7)
C6 0.0139(10) 0.0189(11) 0.0203(11) -0.0082(9) -0.0089(9) 0.0057(8)
O7 0.0352(9) 0.0335(9) 0.0353(9) -0.0147(7) -0.0219(8) 0.0045(7)
C7 0.0165(10) 0.0211(11) 0.0191(11) -0.0042(9) -0.0043(8) -0.0020(8)
O8 0.0360(8) 0.0327(9) 0.0311(9) -0.0200(7) -0.0169(7) 0.0086(7)
C8 0.0140(10) 0.0176(11) 0.0165(11) -0.0031(9) -0.0011(8) -0.0053(8)
O9 0.0311(8) 0.0346(9) 0.0189(9) -0.0078(7) -0.0065(7) -0.0062(7)
C9 0.0156(10) 0.0206(11) 0.0184(11) 0.0005(9) -0.0058(8) -0.0060(9)
O10 0.0449(9) 0.0309(9) 0.0237(8) -0.0079(7) -0.0142(7) -0.0135(7)
C10 0.0172(10) 0.0173(11) 0.0169(11) -0.0026(9) -0.0035(9) -0.0045(9)
O11 0.0277(8) 0.0198(8) 0.0438(9) 0.0054(7) -0.0152(7) -0.0083(6)
C11 0.0161(10) 0.0139(10) 0.0185(11) -0.0024(9) -0.0021(9) -0.0026(8)
O12 0.0218(8) 0.0251(8) 0.0309(8) -0.0057(6) -0.0100(6) -0.0044(6)
C12 0.0154(10) 0.0157(11) 0.0155(11) -0.0005(9) -0.0028(8) -0.0048(8)
C13 0.0179(10) 0.0174(11) 0.0161(11) -0.0041(9) -0.0017(9) -0.0077(9)
C14 0.0181(10) 0.0186(11) 0.0159(11) -0.0037(9) -0.0035(8) -0.0010(8)
C15 0.0139(10) 0.0160(11) 0.0178(11) -0.0033(9) -0.0065(8) 0.0035(8)
C16 0.0152(10) 0.0222(11) 0.0146(11) -0.0043(9) -0.0044(8) 0.0022(9)
C17 0.0169(10) 0.0182(11) 0.0183(11) -0.0052(9) -0.0088(9) 0.0018(8)
C18 0.0147(10) 0.0146(11) 0.0226(12) -0.0019(9) -0.0074(9) -0.0001(8)
C19 0.0129(9) 0.0173(11) 0.0152(10) -0.0041(9) -0.0049(8) 0.0027(8)
C20 0.0163(10) 0.0178(11) 0.0175(11) -0.0080(9) -0.0098(9) 0.0039(8)
C21 0.0138(10) 0.0217(11) 0.0166(11) -0.0057(9) -0.0041(8) -0.0015(8)
C22 0.0164(10) 0.0207(11) 0.0088(10) -0.0057(8) -0.0012(8) 0.0001(8)
C23 0.0153(10) 0.0235(12) 0.0133(10) -0.0072(9) -0.0025(8) -0.0018(9)
C24 0.0178(10) 0.0205(11) 0.0112(10) -0.0063(9) -0.0020(8) -0.0023(9)
C25 0.0209(10) 0.0180(11) 0.0115(10) -0.0037(8) -0.0034(8) 0.0011(9)
C26 0.0163(10) 0.0222(12) 0.0092(10) -0.0059(9) -0.0023(8) 0.0005(9)
C27 0.0161(10) 0.0199(11) 0.0109(10) -0.0057(9) -0.0005(8) -0.0025(9)
C28 0.0176(10) 0.0207(11) 0.0184(11) -0.0053(9) -0.0071(9) 0.0000(8)
C29 0.0269(12) 0.0410(14) 0.0308(13) -0.0146(11) -0.0178(10) 0.0018(10)
C30 0.0277(11) 0.0333(13) 0.0199(12) -0.0098(10) -0.0045(9) -0.0017(10)
C31 0.0303(12) 0.0266(12) 0.0271(12) -0.0121(10) -0.0048(10) 0.0023(10)
C32 0.0298(12) 0.0250(12) 0.0262(12) -0.0095(10) -0.0130(10) -0.0039(9)
C33 0.0202(11) 0.0209(12) 0.0208(12) -0.0043(10) -0.0093(10) 0.0002(9)
C34 0.0229(11) 0.0180(11) 0.0183(11) -0.0029(9) -0.0051(9) -0.0016(9)
C35 0.0173(10) 0.0234(12) 0.0212(13) -0.0068(10) -0.0061(9) 0.0012(9)
C36 0.0206(11) 0.0191(12) 0.0162(11) -0.0067(9) -0.0029(9) -0.0009(9)
C37 0.0244(11) 0.0246(12) 0.0250(12) -0.0073(10) -0.0068(9) -0.0019(9)
C38 0.0235(11) 0.0237(12) 0.0156(11) -0.0095(9) -0.0045(9) 0.0001(9)
C39 0.0257(12) 0.0219(12) 0.0277(12) -0.0063(10) -0.0086(9) 0.0006(9)
C40 0.0235(11) 0.0299(14) 0.0337(13) -0.0092(11) -0.0080(10) -0.0022(10)
N41 0.0294(10) 0.0239(11) 0.0267(10) -0.0042(8) -0.0088(8) -0.0048(8)
C42 0.0329(13) 0.0253(12) 0.0271(12) -0.0028(10) -0.0150(10) -0.0005(10)
C43 0.0251(11) 0.0292(13) 0.0270(12) -0.0060(10) -0.0115(10) -0.0025(10)
C44 0.0459(16) 0.076(2) 0.075(2) -0.0455(17) -0.0291(15) 0.0138(14)
C45 0.0202(11) 0.0373(14) 0.0425(15) -0.0135(12) -0.0142(10) 0.0065(10)
C46 0.0245(12) 0.0416(15) 0.0315(13) -0.0010(12) -0.0091(10) 0.0031(11)
C47 0.0224(12) 0.0274(13) 0.0548(17) -0.0044(13) -0.0128(11) -0.0007(10)
N48 0.0286(10) 0.0452(13) 0.0475(14) -0.0158(11) -0.0186(9) 0.0040(9)
C49 0.0282(12) 0.0489(16) 0.0297(13) 0.0000(12) -0.0111(11) 0.0058(12)
C50 0.0245(12) 0.0290(13) 0.0483(16) -0.0025(12) -0.0122(11) -0.0011(10)
C51 0.0432(14) 0.0528(16) 0.0256(13) -0.0115(12) -0.0100(11) -0.0068(12)
C52 0.0284(12) 0.0230(12) 0.0223(12) -0.0015(9) -0.0084(10) -0.0062(9)
C53 0.0236(12) 0.0337(13) 0.0275(13) -0.0043(10) -0.0037(10) -0.0087(10)
C54 0.0298(13) 0.0331(13) 0.0362(14) -0.0018(11) -0.0154(11) -0.0127(10)
N55 0.0388(11) 0.0241(10) 0.0287(10) -0.0065(8) -0.0146(9) -0.0073(8)
C56 0.0299(12) 0.0207(12) 0.0285(13) -0.0058(10) -0.0105(10) 0.0003(9)
C57 0.0272(12) 0.0213(12) 0.0287(13) -0.0036(10) -0.0147(10) -0.0022(9)
C58 0.0442(15) 0.0360(15) 0.0619(18) 0.0058(13) -0.0234(13) -0.0089(12)
C59 0.0266(12) 0.0304(14) 0.0463(16) -0.0025(12) -0.0189(11) -0.0050(10)
C60 0.0333(13) 0.0358(15) 0.0407(14) -0.0038(12) -0.0195(11) -0.0050(11)
C61 0.0420(14) 0.0296(14) 0.0451(16) -0.0081(12) -0.0243(12) 0.0011(11)
N62 0.0540(13) 0.0367(13) 0.0425(14) -0.0056(10) -0.0261(11) -0.0008(10)
C63 0.0504(15) 0.0434(17) 0.0398(15) -0.0076(13) -0.0207(12) -0.0017(13)
C64 0.0395(14) 0.0343(15) 0.0545(17) -0.0153(13) -0.0204(13) -0.0009(11)
C65 0.0467(14) 0.0352(14) 0.0316(13) -0.0152(11) -0.0059(11) -0.0006(11)
C66 0.0218(11) 0.0288(13) 0.0245(12) -0.0100(10) -0.0085(9) -0.0040(9)
C67 0.0273(11) 0.0220(12) 0.0267(12) -0.0063(10) -0.0090(10) -0.0035(9)
C68 0.0273(11) 0.0262(13) 0.0209(11) -0.0034(10) -0.0079(9) -0.0062(10)
N69 0.0238(9) 0.0230(10) 0.0235(10) -0.0063(8) -0.0085(8) -0.0051(8)
C70 0.0246(11) 0.0222(12) 0.0259(13) -0.0020(10) -0.0099(10) -0.0066(9)
C71 0.0229(11) 0.0320(13) 0.0186(11) -0.0047(10) -0.0063(9) -0.0052(9)
C72 0.0551(16) 0.0440(15) 0.0372(14) -0.0178(12) -0.0249(12) 0.0044(12)
C73 0.0360(12) 0.0200(12) 0.0238(12) -0.0038(10) -0.0143(10) -0.0001(10)
C74 0.0327(12) 0.0227(12) 0.0270(12) -0.0069(10) -0.0137(10) 0.0063(10)
C75 0.0344(13) 0.0275(13) 0.0277(13) -0.0073(10) -0.0178(10) 0.0059(10)
N76 0.0318(10) 0.0260(10) 0.0271(10) -0.0086(8) -0.0130(9) 0.0039(8)
C77 0.0313(12) 0.0277(13) 0.0322(13) -0.0101(11) -0.0139(11) 0.0068(10)
C78 0.0348(13) 0.0298(13) 0.0339(13) -0.0076(11) -0.0212(11) 0.0044(11)

loop_
_atom_type_symbol
_atom_type_description
_atom_type_scat_dispersion_real
_atom_type_scat_dispersion_imag
_atom_type_scat_source
C C 0.0033 0.0016 'International Tables Vol C Tables 4.2.6.8 and 6.1.1.4'
H H 0.0000 0.0000 'International Tables Vol C Tables 4.2.6.8 and 6.1.1.4'
N N 0.0061 0.0033 'International Tables Vol C Tables 4.2.6.8 and 6.1.1.4'
O O 0.0106 0.0060 'International Tables Vol C Tables 4.2.6.8 and 6.1.1.4'

loop_
_geom_angle_atom_site_label_1
_geom_angle_atom_site_label_2
_geom_angle_atom_site_label_3
_geom_angle
C6 O1 C29 110.21(14)
C2 C1 C6 117.77(16)
C2 C1 C28 120.49(16)
C6 C1 C28 121.65(16)
C13 O2 C30 113.33(14)
C1 C2 C3 121.63(17)
C20 O3 C31 114.42(14)
C4 C3 C2 118.80(17)
C4 C3 C33 119.19(16)
C2 C3 C33 122.00(17)
C27 O4 C32 114.09(13)
C5 C4 C3 121.36(17)
C4 C5 C6 117.92(17)
C4 C5 C7 121.51(16)
C6 C5 C7 120.57(16)
O1 C6 C5 118.38(16)
O1 C6 C1 119.65(16)
C5 C6 C1 121.97(17)
C5 C7 C8 113.07(14)
C9 C8 C13 117.88(17)
C9 C8 C7 120.98(17)
C13 C8 C7 121.10(17)
C8 C9 C10 121.64(18)
C11 C10 C9 118.87(17)
C11 C10 C34 122.02(17)
C9 C10 C34 119.12(17)
C10 C11 C12 121.58(18)
C11 C12 C13 118.14(17)
C11 C12 C14 120.55(17)
C13 C12 C14 121.25(17)
O2 C13 C8 118.86(16)
O2 C13 C12 119.32(16)
C8 C13 C12 121.73(17)
C12 C14 C15 112.99(15)
C16 C15 C20 118.10(16)
C16 C15 C14 120.69(16)
C20 C15 C14 121.21(16)
C15 C16 C17 121.08(17)
C16 C17 C18 119.33(17)
C16 C17 C35 118.43(16)
C18 C17 C35 122.21(16)
C19 C18 C17 121.10(17)
C18 C19 C20 118.18(16)
C18 C19 C21 120.24(16)
C20 C19 C21 121.59(16)
O3 C20 C19 119.18(16)
O3 C20 C15 118.67(16)
C19 C20 C15 122.07(17)
C19 C21 C22 113.28(14)
C23 C22 C27 117.75(17)
C23 C22 C21 120.96(16)
C27 C22 C21 121.29(16)
C22 C23 C24 121.51(17)
C25 C24 C23 119.20(17)
C25 C24 C36 121.22(17)
C23 C24 C36 119.53(17)
C26 C25 C24 121.21(18)
C25 C26 C27 118.38(16)
C25 C26 C28 120.98(17)
C27 C26 C28 120.62(16)
O4 C27 C26 118.70(15)
O4 C27 C22 119.33(16)
C26 C27 C22 121.88(16)
C1 C28 C26 110.43(15)
O6 C33 O5 122.66(17)
O6 C33 C3 123.82(17)
O5 C33 C3 113.51(16)
O7 C34 O8 123.41(18)
O7 C34 C10 123.17(18)
O8 C34 C10 113.42(17)
O9 C35 O10 122.62(18)
O9 C35 C17 122.74(18)
O10 C35 C17 114.64(17)
O12 C36 O11 123.31(17)
O12 C36 C24 123.53(18)
O11 C36 C24 113.10(16)
C39 C38 C43 117.01(18)
C39 C38 C37 120.96(18)
C43 C38 C37 122.02(17)
C40 C39 C38 119.35(19)
N41 C40 C39 123.82(19)
C40 N41 C42 117.32(17)
N41 C42 C43 122.45(19)
C42 C43 C38 120.04(18)
C46 C45 C50 116.5(2)
C46 C45 C44 121.9(2)
C50 C45 C44 121.6(2)
C47 C46 C45 119.8(2)
N48 C47 C46 124.5(2)
C47 N48 C49 115.3(2)
N48 C49 C50 124.1(2)
C49 C50 C45 119.9(2)
C53 C52 C57 116.72(19)
C53 C52 C51 121.75(19)
C57 C52 C51 121.53(18)
C54 C53 C52 120.17(19)
N55 C54 C53 123.54(19)
C54 N55 C56 116.50(18)
N55 C56 C57 123.35(19)
C56 C57 C52 119.71(19)
C64 C59 C60 116.4(2)
C64 C59 C58 122.2(2)
C60 C59 C58 121.4(2)
C61 C60 C59 120.1(2)
N62 C61 C60 123.9(2)
C61 N62 C63 116.0(2)
N62 C63 C64 124.0(2)
C63 C64 C59 119.7(2)
C67 C66 C71 117.17(18)
C67 C66 C65 121.48(19)
C71 C66 C65 121.35(18)
C68 C67 C66 119.49(19)
N69 C68 C67 123.35(18)
C68 N69 C70 117.13(17)
N69 C70 C71 122.92(19)
C70 C71 C66 119.93(18)
C74 C73 C78 117.05(19)
C74 C73 C72 121.23(19)
C78 C73 C72 121.71(19)
C75 C74 C73 119.84(19)
N76 C75 C74 123.30(19)
C75 N76 C77 116.84(18)
N76 C77 C78 123.29(19)
C77 C78 C73 119.7(2)

loop_
_geom_bond_atom_site_label_1
_geom_bond_atom_site_label_2
_geom_bond_distance
O1 C6 1.384(2)
O1 C29 1.444(2)
C1 C2 1.384(3)
C1 C6 1.400(3)
C1 C28 1.516(2)
O2 C13 1.387(2)
O2 C30 1.437(2)
C2 C3 1.394(3)
O3 C20 1.381(2)
O3 C31 1.433(2)
C3 C4 1.395(3)
C3 C33 1.481(3)
O4 C27 1.381(2)
O4 C32 1.437(2)
C4 C5 1.386(3)
O5 C33 1.334(2)
C5 C6 1.400(3)
C5 C7 1.512(2)
O6 C33 1.214(2)
O7 C34 1.212(2)
C7 C8 1.520(3)
O8 C34 1.328(2)
C8 C9 1.386(3)
C8 C13 1.399(3)
O9 C35 1.216(2)
C9 C10 1.394(3)
O10 C35 1.327(2)
C10 C11 1.385(3)
C10 C34 1.492(3)
O11 C36 1.322(2)
C11 C12 1.385(3)
O12 C36 1.214(2)
C12 C13 1.400(3)
C12 C14 1.517(3)
C14 C15 1.519(2)
C15 C16 1.388(3)
C15 C20 1.400(3)
C16 C17 1.393(3)
C17 C18 1.399(3)
C17 C35 1.482(3)
C18 C19 1.384(3)
C19 C20 1.397(3)
C19 C21 1.514(2)
C21 C22 1.514(3)
C22 C23 1.392(2)
C22 C27 1.403(3)
C23 C24 1.392(3)
C24 C25 1.391(3)
C24 C36 1.493(3)
C25 C26 1.388(3)
C26 C27 1.398(3)
C26 C28 1.521(3)
C37 C38 1.498(3)
C38 C39 1.388(3)
C38 C43 1.390(3)
C39 C40 1.376(3)
C40 N41 1.332(3)
N41 C42 1.339(3)
C42 C43 1.385(3)
C44 C45 1.501(3)
C45 C46 1.380(3)
C45 C50 1.381(3)
C46 C47 1.376(3)
C47 N48 1.331(3)
N48 C49 1.338(3)
C49 C50 1.377(3)
C51 C52 1.502(3)
C52 C53 1.381(3)
C52 C57 1.389(3)
C53 C54 1.371(3)
C54 N55 1.336(3)
N55 C56 1.341(3)
C56 C57 1.377(3)
C58 C59 1.499(3)
C59 C64 1.384(3)
C59 C60 1.394(3)
C60 C61 1.368(3)
C61 N62 1.337(3)
N62 C63 1.340(3)
C63 C64 1.378(3)
C65 C66 1.500(3)
C66 C67 1.385(3)
C66 C71 1.387(3)
C67 C68 1.380(3)
C68 N69 1.338(2)
N69 C70 1.339(2)
C70 C71 1.378(3)
C72 C73 1.503(3)
C73 C74 1.382(3)
C73 C78 1.389(3)
C74 C75 1.379(3)
C75 N76 1.338(3)
N76 C77 1.338(3)
C77 C78 1.379(3)
